data_4315274
loop_
_publ_author_name
'Jack M. Harrowfield'
'George A. Koutsantonis'
'Nigel A. Lengkeek'
'Brian W. Skelton'
'Allan H. White'

_publ_contact_author_address
;
School of Biomedical, Biomolecular and Chemical Sciences, 
The University of Western Australia, 
35 Stirling Highway,
 Crawley, 
Western Australia, 6009

;
_publ_contact_author_email brian.skelton@uwa.edu.au
_publ_contact_author_fax (+61)_08_6488_1118
_publ_contact_author_name 'Skelton, B. W.'
_publ_contact_author_phone (+61)_08_6488_7107
_publ_section_title
;
 Structural and Electrochemical Studies of Co(III) Cage Amine Complexes
 with Pendent Thienylmethylamino Groups
;
_journal_name_full 'Inorganic Chemistry'
_journal_page_first 3152
_journal_page_last 3161
_journal_paper_doi 10.1021/ic9019603
_journal_volume 49
_journal_year 2010
_chemical_absolute_configuration ad
_chemical_formula_moiety 'C20 H46 Co N7, 3(Cl O4),Cl, 3(H2 O)'
_chemical_formula_sum 'C20 H46 Cl4 Co N7 O15 S'
_chemical_formula_weight 857.43
_chemical_name_systematic
;
 ?
;
_space_group_IT_number 19
_symmetry_cell_setting orthorhombic
_symmetry_space_group_name_Hall 'P 2ac 2ab'
_symmetry_space_group_name_H-M 'P 21 21 21'
_atom_sites_solution_hydrogens geom
_atom_sites_solution_primary direct
_atom_sites_solution_secondary difmap
_audit_creation_date 2009-09-06T16:39:53-00:00
_audit_creation_method 'WinGX routine CIF_UPDATE'
_cell_angle_alpha 90
_cell_angle_beta 90
_cell_angle_gamma 90
_cell_formula_units_Z 4
_cell_length_a 11.5396(3)
_cell_length_b 14.5424(4)
_cell_length_c 19.7738(5)
_cell_measurement_reflns_used 38816
_cell_measurement_temperature 100(2)
_cell_measurement_theta_max 37.1002
_cell_measurement_theta_min 2.7074
_cell_volume 3318.31(15)
_computing_cell_refinement
;
        CrysAlis RED, Oxford Diffraction Ltd.,
        Version 1.171.32.4 (release 27-04-2006 CrysAlis171 .NET)
        (compiled Apr 27 2007,17:53:11)
;
_computing_data_collection
;
        CrysAlis CCD, Oxford Diffraction Ltd.,
        Version 1.171.32.4 (release 27-04-2006 CrysAlis171 .NET)
        (compiled Apr 27 2007,17:53:11)
;
_computing_data_reduction
;
        CrysAlis RED, Oxford Diffraction Ltd.,
        Version 1.171.32.4 (release 27-04-2006 CrysAlis171 .NET)
        (compiled Apr 27 2007,17:53:11)
;
_computing_molecular_graphics 'OrtepII (Johnson, C. K. (1976)'
_computing_publication_material 'WinGX Farrugia, L. J. (1999)'
_computing_structure_refinement 'SHELXL-97 (Sheldrick, 2008)'
_diffrn_ambient_temperature 100(2)
_diffrn_detector_area_resol_mean 16.0009
_diffrn_measured_fraction_theta_full 0.992
_diffrn_measured_fraction_theta_max 0.981
_diffrn_measurement_device_type
;
 Oxford Diffraction Xcalibur diffractometer

;
_diffrn_measurement_method '\w scans'
_diffrn_orient_matrix_UB_11 -0.0031631732
_diffrn_orient_matrix_UB_12 0.0160779936
_diffrn_orient_matrix_UB_13 0.0337810819
_diffrn_orient_matrix_UB_21 0.0119750888
_diffrn_orient_matrix_UB_22 0.0452641547
_diffrn_orient_matrix_UB_23 -0.011249733
_diffrn_orient_matrix_UB_31 -0.0601398912
_diffrn_orient_matrix_UB_32 0.0082487842
_diffrn_orient_matrix_UB_33 -0.0040282759
_diffrn_radiation_monochromator graphite
_diffrn_radiation_type MoK\a
_diffrn_radiation_wavelength 0.71073
_diffrn_reflns_av_R_equivalents 0.0429
_diffrn_reflns_av_unetI/netI 0.0648
_diffrn_reflns_limit_h_max 19
_diffrn_reflns_limit_h_min -19
_diffrn_reflns_limit_k_max 24
_diffrn_reflns_limit_k_min -24
_diffrn_reflns_limit_l_max 33
_diffrn_reflns_limit_l_min -33
_diffrn_reflns_number 102379
_diffrn_reflns_theta_full 37
_diffrn_reflns_theta_max 37.24
_diffrn_reflns_theta_min 2.71
_exptl_absorpt_coefficient_mu 0.981
_exptl_absorpt_correction_T_max 1
_exptl_absorpt_correction_T_min 0.94446
_exptl_absorpt_correction_type multi-scan
_exptl_absorpt_process_details
;
        CrysAlis RED, Oxford Diffraction Ltd.,
        Version 1.171.32.5 (release 08-05-2007 CrysAlis171 .NET)
        (compiled May  8 2007,13:10:02)
        Empirical absorption correction using spherical harmonics,
 implemented in SCALE3 ABSPACK scaling algorithm.
;
_exptl_crystal_colour orange
_exptl_crystal_density_diffrn 1.716
_exptl_crystal_density_method 'not measured'
_exptl_crystal_description prism
_exptl_crystal_F_000 1784
_exptl_crystal_size_max 0.32
_exptl_crystal_size_mid 0.21
_exptl_crystal_size_min 0.19
_refine_diff_density_max 1.343
_refine_diff_density_min -0.545
_refine_diff_density_rms 0.096
_refine_ls_abs_structure_details 'Flack H D (1983), Acta Cryst. A39, 876-881'
_refine_ls_abs_structure_Flack -0.014(8)
_refine_ls_extinction_method none
_refine_ls_goodness_of_fit_ref 0.999
_refine_ls_hydrogen_treatment mixed
_refine_ls_matrix_type full
_refine_ls_number_parameters 450
_refine_ls_number_reflns 16695
_refine_ls_number_restraints 6
_refine_ls_restrained_S_all 1
_refine_ls_R_factor_all 0.056
_refine_ls_R_factor_gt 0.0387
_refine_ls_shift/su_max 0.002
_refine_ls_shift/su_mean 0
_refine_ls_structure_factor_coef Fsqd
_refine_ls_weighting_details 'calc w=1/[\s^2^(Fo^2^)+(0.0511P)^2^] where P=(Fo^2^+2Fc^2^)/3'
_refine_ls_weighting_scheme calc
_refine_ls_wR_factor_gt 0.0904
_refine_ls_wR_factor_ref 0.0958
_reflns_number_gt 11837
_reflns_number_total 16695
_reflns_threshold_expression I>2\s(I)
_cod_data_source_file ic9019603_si_004.cif
_cod_data_source_block gk220
_cod_database_code 4315274

loop_
_symmetry_equiv_pos_as_xyz
'x, y, z'
'-x+1/2, -y, z+1/2'
'x+1/2, -y+1/2, -z'
'-x, y+1/2, -z+1/2'

loop_
_atom_site_label
_atom_site_type_symbol
_atom_site_fract_x
_atom_site_fract_y
_atom_site_fract_z
_atom_site_U_iso_or_equiv
_atom_site_adp_type
_atom_site_occupancy
_atom_site_symmetry_multiplicity
_atom_site_calc_flag
_atom_site_refinement_flags
_atom_site_disorder_assembly
_atom_site_disorder_group
Co1 Co 0.614843(19) 0.401755(15) 0.669481(11) 0.01147(4) Uani 1 1 d . . .
C1 C 0.82355(14) 0.41674(12) 0.76368(9) 0.0147(3) Uani 1 1 d . . .
N1 N 0.92475(13) 0.42524(11) 0.81295(8) 0.0175(3) Uani 1 1 d . . .
H1A H 0.9325 0.4861 0.8249 0.021 Uiso 1 1 calc R . .
H1B H 0.9067 0.393 0.8516 0.021 Uiso 1 1 calc R . .
C10 C 1.04059(16) 0.39123(16) 0.78692(11) 0.0251(4) Uani 1 1 d . . .
H10A H 1.0297 0.3311 0.7644 0.03 Uiso 1 1 calc R . .
H10B H 1.0706 0.4351 0.7528 0.03 Uiso 1 1 calc R . .
S11 S 1.26974(6) 0.30704(4) 0.92434(4) 0.03824(15) Uani 1 1 d . . .
C12 C 1.1649(2) 0.29795(15) 0.86454(13) 0.0328(5) Uani 1 1 d . . .
H12 H 1.1355 0.2411 0.8483 0.039 Uiso 1 1 calc R . .
C13 C 1.12786(15) 0.38109(13) 0.84271(10) 0.0193(3) Uani 1 1 d . . .
C14 C 1.18746(18) 0.45485(15) 0.87525(12) 0.0258(4) Uani 1 1 d . . .
H14 H 1.1737 0.518 0.8659 0.031 Uiso 1 1 calc R . .
C15 C 1.26672(19) 0.42414(16) 0.92145(11) 0.0281(4) Uani 1 1 d . . .
H15 H 1.314 0.4631 0.9484 0.034 Uiso 1 1 calc R . .
C2A C 0.86259(15) 0.45447(13) 0.69557(10) 0.0168(3) Uani 1 1 d . . .
H2A1 H 0.8955 0.5167 0.702 0.02 Uiso 1 1 calc R . .
H2A2 H 0.9244 0.4146 0.6771 0.02 Uiso 1 1 calc R . .
N3A N 0.76537(13) 0.45942(10) 0.64616(8) 0.0141(3) Uani 1 1 d . . .
H3A H 0.7913 0.4292 0.6076 0.017 Uiso 1 1 calc R . .
C4A C 0.73966(16) 0.55637(12) 0.62445(10) 0.0178(3) Uani 1 1 d . . .
H4A1 H 0.8052 0.5816 0.598 0.021 Uiso 1 1 calc R . .
H4A2 H 0.727 0.5961 0.6644 0.021 Uiso 1 1 calc R . .
C4A' C 0.63195(16) 0.55266(13) 0.58172(10) 0.0188(3) Uani 1 1 d . . .
H4A3 H 0.6066 0.6156 0.5698 0.023 Uiso 1 1 calc R . .
H4A4 H 0.6473 0.5184 0.5394 0.023 Uiso 1 1 calc R . .
N3A' N 0.54053(13) 0.50530(10) 0.62181(8) 0.0139(3) Uani 1 1 d . . .
H3A' H 0.5186 0.5467 0.6553 0.017 Uiso 1 1 calc R . .
C2A' C 0.43342(16) 0.48669(12) 0.58138(10) 0.0176(3) Uani 1 1 d . . .
H2A3 H 0.4425 0.5145 0.536 0.021 Uiso 1 1 calc R . .
H2A4 H 0.3668 0.517 0.6037 0.021 Uiso 1 1 calc R . .
C2B C 0.79082(15) 0.31530(12) 0.76163(9) 0.0172(3) Uani 1 1 d . . .
H2B1 H 0.8599 0.2787 0.7491 0.021 Uiso 1 1 calc R . .
H2B2 H 0.7659 0.2956 0.8073 0.021 Uiso 1 1 calc R . .
N3B N 0.69597(13) 0.29600(10) 0.71244(7) 0.0137(3) Uani 1 1 d . . .
H3B H 0.6396 0.264 0.7364 0.016 Uiso 1 1 calc R . .
C4B C 0.73378(16) 0.23346(12) 0.65675(10) 0.0185(3) Uani 1 1 d . . .
H4B1 H 0.7502 0.1712 0.6746 0.022 Uiso 1 1 calc R . .
H4B2 H 0.8047 0.2575 0.6348 0.022 Uiso 1 1 calc R . .
C4B' C 0.63503(16) 0.23033(12) 0.60707(9) 0.0174(3) Uani 1 1 d . . .
H4B3 H 0.6559 0.192 0.5676 0.021 Uiso 1 1 calc R . .
H4B4 H 0.5651 0.2039 0.6286 0.021 Uiso 1 1 calc R . .
N3B' N 0.61263(14) 0.32674(10) 0.58556(7) 0.0151(3) Uani 1 1 d . . .
H3B' H 0.6762 0.345 0.56 0.018 Uiso 1 1 calc R . .
C2B' C 0.50867(17) 0.33456(14) 0.54067(9) 0.0198(3) Uani 1 1 d . . .
H2B3 H 0.4838 0.272 0.5272 0.024 Uiso 1 1 calc R . .
H2B4 H 0.531 0.368 0.499 0.024 Uiso 1 1 calc R . .
C2C C 0.72608(16) 0.47489(13) 0.79542(9) 0.0172(3) Uani 1 1 d . . .
H2C1 H 0.7133 0.4544 0.8426 0.021 Uiso 1 1 calc R . .
H2C2 H 0.7507 0.5401 0.7968 0.021 Uiso 1 1 calc R . .
N3C N 0.61470(12) 0.46776(9) 0.75717(7) 0.0125(2) Uani 1 1 d . . .
H3C H 0.593 0.5279 0.7473 0.015 Uiso 1 1 calc R . .
C4C C 0.51855(16) 0.42887(13) 0.79904(9) 0.0169(3) Uani 1 1 d . . .
H4C1 H 0.4967 0.4724 0.8354 0.02 Uiso 1 1 calc R . .
H4C2 H 0.5429 0.3702 0.8201 0.02 Uiso 1 1 calc R . .
C4C' C 0.41743(15) 0.41322(13) 0.75182(9) 0.0163(3) Uani 1 1 d . . .
H4C3 H 0.3536 0.3816 0.7759 0.02 Uiso 1 1 calc R . .
H4C4 H 0.3881 0.4726 0.7344 0.02 Uiso 1 1 calc R . .
N3C' N 0.46083(13) 0.35518(10) 0.69518(7) 0.0131(3) Uani 1 1 d . . .
H3C' H 0.4737 0.2973 0.7138 0.016 Uiso 1 1 calc R . .
C2C' C 0.37207(15) 0.34098(12) 0.64069(9) 0.0160(3) Uani 1 1 d . . .
H2C3 H 0.2976 0.368 0.6556 0.019 Uiso 1 1 calc R . .
H2C4 H 0.36 0.2742 0.6342 0.019 Uiso 1 1 calc R . .
C1' C 0.40648(15) 0.38388(12) 0.57315(9) 0.0157(3) Uani 1 1 d . . .
C0' C 0.30198(18) 0.37373(14) 0.52544(11) 0.0226(4) Uani 1 1 d . . .
H0'1 H 0.2761 0.3095 0.5252 0.034 Uiso 1 1 calc R . .
H0'2 H 0.3246 0.3919 0.4796 0.034 Uiso 1 1 calc R . .
H0'3 H 0.2387 0.4133 0.5412 0.034 Uiso 1 1 calc R . .
Cl1 Cl 0.91138(4) 0.68749(3) 0.85057(2) 0.01869(8) Uani 1 1 d . . .
O11 O 0.83498(16) 0.68620(16) 0.90678(9) 0.0444(5) Uani 1 1 d . . .
O12 O 0.84591(15) 0.68827(13) 0.78855(8) 0.0340(4) Uani 1 1 d . . .
O13 O 0.98512(15) 0.76614(11) 0.85455(10) 0.0364(4) Uani 1 1 d . . .
O14 O 0.98328(16) 0.60531(11) 0.85319(11) 0.0429(5) Uani 1 1 d . . .
Cl2 Cl 0.85138(4) 0.08708(3) 0.84467(3) 0.02489(10) Uani 1 1 d . . .
O21 O 0.76058(16) 0.10546(13) 0.79660(9) 0.0388(4) Uani 1 1 d . . .
O22 O 0.81327(16) 0.11857(14) 0.91040(10) 0.0416(4) Uani 1 1 d . . .
O23 O 0.95604(14) 0.13333(12) 0.82504(11) 0.0385(4) Uani 1 1 d . . .
O24 O 0.86919(16) -0.01031(11) 0.84993(11) 0.0397(4) Uani 1 1 d . . .
Cl3 Cl 0.89350(4) 0.44638(3) 0.47361(2) 0.02368(9) Uani 1 1 d . . .
O31 O 0.84254(13) 0.37891(10) 0.51868(7) 0.0241(3) Uani 1 1 d . . .
O32 O 0.81286(17) 0.52020(12) 0.46305(9) 0.0369(4) Uani 1 1 d . . .
O33 O 0.99622(19) 0.48230(17) 0.50409(13) 0.0596(7) Uani 1 1 d . . .
O34 O 0.91844(18) 0.40263(13) 0.41040(9) 0.0422(5) Uani 1 1 d . . .
Cl4 Cl 0.48512(4) 0.16972(3) 0.77413(3) 0.02131(9) Uani 1 1 d . . .
O1 O 0.62729(18) 0.24223(14) 0.90326(10) 0.0457(5) Uani 1 1 d . . .
O2 O 0.87666(17) 0.33587(12) 0.92970(8) 0.0340(4) Uani 1 1 d D . .
H2AO H 0.8074(13) 0.3316(14) 0.9347(11) 0.026(5) Uiso 1 1 d D . .
H2BO H 0.915(2) 0.2872(17) 0.9401(16) 0.051(10) Uiso 1 1 d D . .
O3 O 1.0121(2) 0.19901(16) 0.98069(12) 0.0559(6) Uani 1 1 d D . .
H3AO H 1.055(3) 0.212(2) 1.0176(13) 0.056(10) Uiso 1 1 d D . .
H3BO H 0.994(3) 0.1394(13) 0.9838(16) 0.053(10) Uiso 1 1 d D . .

loop_
_atom_site_aniso_label
_atom_site_aniso_U_11
_atom_site_aniso_U_22
_atom_site_aniso_U_33
_atom_site_aniso_U_23
_atom_site_aniso_U_13
_atom_site_aniso_U_12
Co1 0.01173(9) 0.01042(9) 0.01225(9) -0.00120(8) 0.00093(8) -0.00055(8)
C1 0.0112(7) 0.0149(8) 0.0182(8) -0.0016(6) -0.0006(6) -0.0003(6)
N1 0.0133(6) 0.0205(7) 0.0188(7) -0.0049(5) -0.0033(5) 0.0020(6)
C10 0.0130(7) 0.0371(12) 0.0253(10) -0.0066(8) -0.0029(7) 0.0056(8)
S11 0.0365(3) 0.0310(3) 0.0472(4) 0.0040(3) -0.0184(3) 0.0047(3)
C12 0.0323(11) 0.0203(10) 0.0459(14) 0.0002(9) -0.0144(10) -0.0001(9)
C13 0.0150(7) 0.0205(8) 0.0223(9) -0.0037(6) -0.0009(7) 0.0019(6)
C14 0.0217(9) 0.0193(9) 0.0364(12) -0.0053(8) -0.0049(8) 0.0033(8)
C15 0.0219(9) 0.0343(11) 0.0280(10) -0.0113(8) -0.0042(8) 0.0017(8)
C2A 0.0127(7) 0.0161(7) 0.0215(8) 0.0003(6) 0.0007(6) -0.0012(6)
N3A 0.0138(6) 0.0139(6) 0.0147(6) -0.0008(5) 0.0024(5) -0.0010(5)
C4A 0.0189(8) 0.0129(7) 0.0216(8) 0.0026(6) 0.0012(7) -0.0032(6)
C4A' 0.0186(8) 0.0182(8) 0.0196(8) 0.0043(6) 0.0006(6) -0.0043(7)
N3A' 0.0161(6) 0.0128(6) 0.0126(7) 0.0008(5) -0.0001(5) -0.0024(5)
C2A' 0.0161(8) 0.0155(8) 0.0213(9) 0.0017(6) -0.0028(6) -0.0005(6)
C2B 0.0164(7) 0.0161(8) 0.0190(8) 0.0006(6) -0.0022(6) -0.0013(6)
N3B 0.0136(6) 0.0127(6) 0.0148(7) -0.0015(5) 0.0002(5) -0.0001(5)
C4B 0.0178(7) 0.0154(7) 0.0222(9) -0.0054(6) 0.0023(7) 0.0032(6)
C4B' 0.0214(9) 0.0122(7) 0.0187(8) -0.0055(6) 0.0022(6) 0.0005(6)
N3B' 0.0154(6) 0.0141(6) 0.0157(6) -0.0033(5) 0.0017(6) -0.0026(6)
C2B' 0.0227(9) 0.0222(8) 0.0144(8) -0.0043(7) -0.0023(7) -0.0006(7)
C2C 0.0145(7) 0.0197(8) 0.0174(8) -0.0065(6) -0.0022(6) 0.0023(6)
N3C 0.0109(5) 0.0113(5) 0.0153(6) -0.0006(5) 0.0008(5) 0.0016(5)
C4C 0.0165(7) 0.0208(8) 0.0134(7) -0.0022(6) 0.0024(6) -0.0016(6)
C4C' 0.0127(7) 0.0187(8) 0.0175(8) -0.0028(6) 0.0013(6) -0.0001(6)
N3C' 0.0132(6) 0.0135(6) 0.0125(6) 0.0002(5) -0.0004(5) 0.0008(5)
C2C' 0.0140(7) 0.0179(7) 0.0161(8) -0.0002(6) -0.0023(6) -0.0025(6)
C1' 0.0158(7) 0.0172(8) 0.0139(7) -0.0007(6) -0.0029(6) -0.0031(6)
C0' 0.0233(9) 0.0234(9) 0.0210(9) 0.0003(7) -0.0081(7) -0.0032(8)
Cl1 0.01522(18) 0.01678(18) 0.0241(2) 0.00201(16) -0.00086(15) -0.00016(15)
O11 0.0283(8) 0.0723(14) 0.0327(9) 0.0147(9) 0.0070(7) 0.0058(9)
O12 0.0333(8) 0.0389(9) 0.0298(9) 0.0010(7) -0.0113(7) 0.0011(8)
O13 0.0331(9) 0.0257(8) 0.0504(10) 0.0072(7) -0.0108(8) -0.0120(7)
O14 0.0382(9) 0.0224(8) 0.0681(12) -0.0106(8) -0.0216(9) 0.0116(7)
Cl2 0.01811(18) 0.0252(2) 0.0313(3) -0.00061(19) 0.00282(17) 0.00181(17)
O21 0.0363(9) 0.0391(9) 0.0411(10) 0.0053(8) -0.0114(8) -0.0026(8)
O22 0.0343(9) 0.0496(11) 0.0409(10) -0.0149(8) 0.0066(8) -0.0012(8)
O23 0.0235(7) 0.0337(9) 0.0584(12) 0.0029(8) 0.0092(8) -0.0033(7)
O24 0.0362(9) 0.0265(8) 0.0564(11) 0.0136(8) 0.0091(9) 0.0062(7)
Cl3 0.0211(2) 0.0271(2) 0.0228(2) 0.00643(17) 0.00370(18) 0.00165(19)
O31 0.0283(7) 0.0245(7) 0.0195(7) 0.0007(5) 0.0050(6) -0.0034(6)
O32 0.0494(10) 0.0335(9) 0.0279(9) 0.0016(7) 0.0078(8) 0.0206(8)
O33 0.0356(11) 0.0692(15) 0.0740(16) 0.0277(12) -0.0198(11) -0.0272(10)
O34 0.0604(12) 0.0358(9) 0.0302(8) 0.0068(7) 0.0253(8) 0.0191(9)
Cl4 0.0226(2) 0.01430(18) 0.0270(2) 0.00677(16) -0.00109(17) -0.00383(16)
O1 0.0480(11) 0.0481(11) 0.0410(10) -0.0012(8) 0.0074(9) 0.0079(9)
O2 0.0389(10) 0.0370(9) 0.0260(8) 0.0010(7) 0.0029(8) -0.0008(8)
O3 0.0623(14) 0.0516(13) 0.0537(13) 0.0023(10) -0.0233(11) -0.0055(12)

loop_
_atom_type_symbol
_atom_type_description
_atom_type_scat_dispersion_real
_atom_type_scat_dispersion_imag
_atom_type_scat_source
C C 0.0033 0.0016 'International Tables Vol C Tables 4.2.6.8 and 6.1.1.4'
H H 0 0 'International Tables Vol C Tables 4.2.6.8 and 6.1.1.4'
N N 0.0061 0.0033 'International Tables Vol C Tables 4.2.6.8 and 6.1.1.4'
O O 0.0106 0.006 'International Tables Vol C Tables 4.2.6.8 and 6.1.1.4'
S S 0.1246 0.1234 'International Tables Vol C Tables 4.2.6.8 and 6.1.1.4'
Cl Cl 0.1484 0.1585 'International Tables Vol C Tables 4.2.6.8 and 6.1.1.4'
Co Co 0.3494 0.9721 'International Tables Vol C Tables 4.2.6.8 and 6.1.1.4'

loop_
_geom_angle_atom_site_label_1
_geom_angle_atom_site_label_2
_geom_angle_atom_site_label_3
_geom_angle
_geom_angle_site_symmetry_1
_geom_angle_site_symmetry_3
_geom_angle_publ_flag
N3C' Co1 N3A' 89.63(6) . . ?
N3C' Co1 N3C 86.56(6) . . ?
N3A' Co1 N3C 92.75(6) . . ?
N3C' Co1 N3A 175.01(6) . . ?
N3A' Co1 N3A 86.95(6) . . ?
N3C Co1 N3A 89.96(6) . . ?
N3C' Co1 N3B' 90.87(6) . . ?
N3A' Co1 N3B' 90.82(6) . . ?
N3C Co1 N3B' 175.58(6) . . ?
N3A Co1 N3B' 92.82(6) . . ?
N3C' Co1 N3B 92.78(6) . . ?
N3A' Co1 N3B 176.39(6) . . ?
N3C Co1 N3B 90.07(6) . . ?
N3A Co1 N3B 90.80(6) . . ?
N3B' Co1 N3B 86.46(6) . . ?
C2A C1 C2B 113.51(15) . . ?
C2A C1 N1 108.01(14) . . ?
C2B C1 N1 106.57(14) . . ?
C2A C1 C2C 112.24(15) . . ?
C2B C1 C2C 111.18(14) . . ?
N1 C1 C2C 104.72(14) . . ?
C10 N1 C1 115.58(14) . . ?
C10 N1 H1A 108.4 . . ?
C1 N1 H1A 108.4 . . ?
C10 N1 H1B 108.4 . . ?
C1 N1 H1B 108.4 . . ?
H1A N1 H1B 107.4 . . ?
C13 C10 N1 111.98(16) . . ?
C13 C10 H10A 109.2 . . ?
N1 C10 H10A 109.2 . . ?
C13 C10 H10B 109.2 . . ?
N1 C10 H10B 109.2 . . ?
H10A C10 H10B 107.9 . . ?
C12 S11 C15 92.29(11) . . ?
C13 C12 S11 112.20(17) . . ?
C13 C12 H12 123.9 . . ?
S11 C12 H12 123.9 . . ?
C12 C13 C14 112.06(18) . . ?
C12 C13 C10 122.28(19) . . ?
C14 C13 C10 125.50(18) . . ?
C15 C14 C13 112.20(19) . . ?
C15 C14 H14 123.9 . . ?
C13 C14 H14 123.9 . . ?
C14 C15 S11 111.24(16) . . ?
C14 C15 H15 124.4 . . ?
S11 C15 H15 124.4 . . ?
N3A C2A C1 112.01(14) . . ?
N3A C2A H2A1 109.2 . . ?
C1 C2A H2A1 109.2 . . ?
N3A C2A H2A2 109.2 . . ?
C1 C2A H2A2 109.2 . . ?
H2A1 C2A H2A2 107.9 . . ?
C2A N3A C4A 112.42(13) . . ?
C2A N3A Co1 119.14(11) . . ?
C4A N3A Co1 106.86(10) . . ?
C2A N3A H3A 105.8 . . ?
C4A N3A H3A 105.8 . . ?
Co1 N3A H3A 105.8 . . ?
N3A C4A C4A' 106.86(14) . . ?
N3A C4A H4A1 110.4 . . ?
C4A' C4A H4A1 110.4 . . ?
N3A C4A H4A2 110.4 . . ?
C4A' C4A H4A2 110.4 . . ?
H4A1 C4A H4A2 108.6 . . ?
N3A' C4A' C4A 107.65(15) . . ?
N3A' C4A' H4A3 110.2 . . ?
C4A C4A' H4A3 110.2 . . ?
N3A' C4A' H4A4 110.2 . . ?
C4A C4A' H4A4 110.2 . . ?
H4A3 C4A' H4A4 108.5 . . ?
C4A' N3A' C2A' 112.62(14) . . ?
C4A' N3A' Co1 107.43(11) . . ?
C2A' N3A' Co1 118.43(11) . . ?
C4A' N3A' H3A' 105.8 . . ?
C2A' N3A' H3A' 105.8 . . ?
Co1 N3A' H3A' 105.8 . . ?
N3A' C2A' C1' 113.57(14) . . ?
N3A' C2A' H2A3 108.9 . . ?
C1' C2A' H2A3 108.9 . . ?
N3A' C2A' H2A4 108.9 . . ?
C1' C2A' H2A4 108.9 . . ?
H2A3 C2A' H2A4 107.7 . . ?
N3B C2B C1 112.44(14) . . ?
N3B C2B H2B1 109.1 . . ?
C1 C2B H2B1 109.1 . . ?
N3B C2B H2B2 109.1 . . ?
C1 C2B H2B2 109.1 . . ?
H2B1 C2B H2B2 107.8 . . ?
C2B N3B C4B 112.41(14) . . ?
C2B N3B Co1 118.57(11) . . ?
C4B N3B Co1 107.05(11) . . ?
C2B N3B H3B 106 . . ?
C4B N3B H3B 106 . . ?
Co1 N3B H3B 106 . . ?
N3B C4B C4B' 106.17(14) . . ?
N3B C4B H4B1 110.5 . . ?
C4B' C4B H4B1 110.5 . . ?
N3B C4B H4B2 110.5 . . ?
C4B' C4B H4B2 110.5 . . ?
H4B1 C4B H4B2 108.7 . . ?
N3B' C4B' C4B 106.83(14) . . ?
N3B' C4B' H4B3 110.4 . . ?
C4B C4B' H4B3 110.4 . . ?
N3B' C4B' H4B4 110.4 . . ?
C4B C4B' H4B4 110.4 . . ?
H4B3 C4B' H4B4 108.6 . . ?
C4B' N3B' C2B' 112.36(14) . . ?
C4B' N3B' Co1 106.05(11) . . ?
C2B' N3B' Co1 117.65(11) . . ?
C4B' N3B' H3B' 106.7 . . ?
C2B' N3B' H3B' 106.7 . . ?
Co1 N3B' H3B' 106.7 . . ?
N3B' C2B' C1' 113.98(14) . . ?
N3B' C2B' H2B3 108.8 . . ?
C1' C2B' H2B3 108.8 . . ?
N3B' C2B' H2B4 108.8 . . ?
C1' C2B' H2B4 108.8 . . ?
H2B3 C2B' H2B4 107.7 . . ?
N3C C2C C1 112.55(14) . . ?
N3C C2C H2C1 109.1 . . ?
C1 C2C H2C1 109.1 . . ?
N3C C2C H2C2 109.1 . . ?
C1 C2C H2C2 109.1 . . ?
H2C1 C2C H2C2 107.8 . . ?
C2C N3C C4C 112.59(13) . . ?
C2C N3C Co1 118.39(11) . . ?
C4C N3C Co1 107.56(10) . . ?
C2C N3C H3C 105.8 . . ?
C4C N3C H3C 105.8 . . ?
Co1 N3C H3C 105.8 . . ?
N3C C4C C4C' 106.73(14) . . ?
N3C C4C H4C1 110.4 . . ?
C4C' C4C H4C1 110.4 . . ?
N3C C4C H4C2 110.4 . . ?
C4C' C4C H4C2 110.4 . . ?
H4C1 C4C H4C2 108.6 . . ?
N3C' C4C' C4C 106.87(14) . . ?
N3C' C4C' H4C3 110.3 . . ?
C4C C4C' H4C3 110.3 . . ?
N3C' C4C' H4C4 110.3 . . ?
C4C C4C' H4C4 110.3 . . ?
H4C3 C4C' H4C4 108.6 . . ?
C4C' N3C' C2C' 112.86(13) . . ?
C4C' N3C' Co1 107.62(10) . . ?
C2C' N3C' Co1 118.56(11) . . ?
C4C' N3C' H3C' 105.6 . . ?
C2C' N3C' H3C' 105.6 . . ?
Co1 N3C' H3C' 105.6 . . ?
N3C' C2C' C1' 113.22(14) . . ?
N3C' C2C' H2C3 108.9 . . ?
C1' C2C' H2C3 108.9 . . ?
N3C' C2C' H2C4 108.9 . . ?
C1' C2C' H2C4 108.9 . . ?
H2C3 C2C' H2C4 107.7 . . ?
C2B' C1' C2C' 112.21(15) . . ?
C2B' C1' C2A' 110.28(15) . . ?
C2C' C1' C2A' 110.96(15) . . ?
C2B' C1' C0' 107.66(15) . . ?
C2C' C1' C0' 107.06(15) . . ?
C2A' C1' C0' 108.49(15) . . ?
C1' C0' H0'1 109.5 . . ?
C1' C0' H0'2 109.5 . . ?
H0'1 C0' H0'2 109.5 . . ?
C1' C0' H0'3 109.5 . . ?
H0'1 C0' H0'3 109.5 . . ?
H0'2 C0' H0'3 109.5 . . ?
O11 Cl1 O13 109.74(13) . . ?
O11 Cl1 O12 109.95(11) . . ?
O13 Cl1 O12 110.68(11) . . ?
O11 Cl1 O14 108.39(13) . . ?
O13 Cl1 O14 108.43(10) . . ?
O12 Cl1 O14 109.61(11) . . ?
O24 Cl2 O23 111.19(11) . . ?
O24 Cl2 O21 109.59(12) . . ?
O23 Cl2 O21 110.29(11) . . ?
O24 Cl2 O22 106.91(12) . . ?
O23 Cl2 O22 110.51(12) . . ?
O21 Cl2 O22 108.26(12) . . ?
O33 Cl3 O34 111.35(15) . . ?
O33 Cl3 O32 109.00(14) . . ?
O34 Cl3 O32 109.60(10) . . ?
O33 Cl3 O31 108.94(11) . . ?
O34 Cl3 O31 108.50(10) . . ?
O32 Cl3 O31 109.41(10) . . ?
H2AO O2 H2BO 115(2) . . ?
H3AO O3 H3BO 106(2) . . ?

loop_
_geom_bond_atom_site_label_1
_geom_bond_atom_site_label_2
_geom_bond_distance
_geom_bond_site_symmetry_2
_geom_bond_publ_flag
Co1 N3C' 1.9687(15) . ?
Co1 N3A' 1.9727(15) . ?
Co1 N3C 1.9819(14) . ?
Co1 N3A 1.9832(15) . ?
Co1 N3B' 1.9860(14) . ?
Co1 N3B 1.9908(15) . ?
C1 C2A 1.523(3) . ?
C1 C2B 1.523(2) . ?
C1 N1 1.526(2) . ?
C1 C2C 1.541(2) . ?
N1 C10 1.515(2) . ?
N1 H1A 0.92 . ?
N1 H1B 0.92 . ?
C10 C13 1.501(3) . ?
C10 H10A 0.99 . ?
C10 H10B 0.99 . ?
S11 C12 1.697(2) . ?
S11 C15 1.704(2) . ?
C12 C13 1.353(3) . ?
C12 H12 0.95 . ?
C13 C14 1.427(3) . ?
C14 C15 1.368(3) . ?
C14 H14 0.95 . ?
C15 H15 0.95 . ?
C2A N3A 1.489(2) . ?
C2A H2A1 0.99 . ?
C2A H2A2 0.99 . ?
N3A C4A 1.503(2) . ?
N3A H3A 0.93 . ?
C4A C4A' 1.504(3) . ?
C4A H4A1 0.99 . ?
C4A H4A2 0.99 . ?
C4A' N3A' 1.488(2) . ?
C4A' H4A3 0.99 . ?
C4A' H4A4 0.99 . ?
N3A' C2A' 1.497(2) . ?
N3A' H3A' 0.93 . ?
C2A' C1' 1.536(2) . ?
C2A' H2A3 0.99 . ?
C2A' H2A4 0.99 . ?
C2B N3B 1.491(2) . ?
C2B H2B1 0.99 . ?
C2B H2B2 0.99 . ?
N3B C4B 1.493(2) . ?
N3B H3B 0.93 . ?
C4B C4B' 1.505(3) . ?
C4B H4B1 0.99 . ?
C4B H4B2 0.99 . ?
C4B' N3B' 1.488(2) . ?
C4B' H4B3 0.99 . ?
C4B' H4B4 0.99 . ?
N3B' C2B' 1.497(2) . ?
N3B' H3B' 0.93 . ?
C2B' C1' 1.522(3) . ?
C2B' H2B3 0.99 . ?
C2B' H2B4 0.99 . ?
C2C N3C 1.495(2) . ?
C2C H2C1 0.99 . ?
C2C H2C2 0.99 . ?
N3C C4C 1.495(2) . ?
N3C H3C 0.93 . ?
C4C C4C' 1.512(2) . ?
C4C H4C1 0.99 . ?
C4C H4C2 0.99 . ?
C4C' N3C' 1.489(2) . ?
C4C' H4C3 0.99 . ?
C4C' H4C4 0.99 . ?
N3C' C2C' 1.501(2) . ?
N3C' H3C' 0.93 . ?
C2C' C1' 1.527(2) . ?
C2C' H2C3 0.99 . ?
C2C' H2C4 0.99 . ?
C1' C0' 1.538(3) . ?
C0' H0'1 0.98 . ?
C0' H0'2 0.98 . ?
C0' H0'3 0.98 . ?
Cl1 O11 1.4187(18) . ?
Cl1 O13 1.4278(16) . ?
Cl1 O12 1.4404(16) . ?
Cl1 O14 1.4557(16) . ?
Cl2 O24 1.4350(17) . ?
Cl2 O23 1.4358(17) . ?
Cl2 O21 1.4398(18) . ?
Cl2 O22 1.4465(19) . ?
Cl3 O33 1.429(2) . ?
Cl3 O34 1.4317(18) . ?
Cl3 O32 1.4360(17) . ?
Cl3 O31 1.4501(15) . ?
O2 H2AO 0.807(14) . ?
O2 H2BO 0.860(16) . ?
O3 H3AO 0.905(17) . ?
O3 H3BO 0.893(17) . ?

loop_
_geom_hbond_atom_site_label_D
_geom_hbond_atom_site_label_H
_geom_hbond_atom_site_label_A
_geom_hbond_distance_DH
_geom_hbond_distance_HA
_geom_hbond_distance_DA
_geom_hbond_angle_DHA
_geom_hbond_site_symmetry_A
N1 H1B O2 0.92 1.79 2.707(2) 176.3 .
N3A H3A O31 0.93 1.99 2.919(2) 172.8 .
N3A' H3A' Cl4 0.93 2.27 3.1684(15) 162.4 4_656
N3B H3B Cl4 0.93 2.37 3.2833(16) 167.6 .
N3B' H3B' O31 0.93 2.14 3.060(2) 168.4 .
N3C H3C Cl4 0.93 2.29 3.2148(15) 172.4 4_656
N3C' H3C' Cl4 0.93 2.21 3.1288(15) 169.3 .
O2 H2AO O1 0.807(14) 2.529(18) 3.226(3) 145.4(19) .
O2 H2BO O3 0.860(16) 1.881(17) 2.724(3) 166(3) .
O3 H3AO O1 0.905(17) 1.891(17) 2.787(3) 170(3) 3_557
O3 H3BO O33 0.893(17) 2.30(2) 3.167(3) 164(3) 4_746
